data_7132345
loop_
_publ_author_name
'Kato, Hinako'
'Horii, Yoji'
'Noguchi, Mariko'
'Fujimori, Hiroki'
'Kajiwara, Takashi'

_publ_section_title
;
 Molecular elastic crystals exhibiting slow magnetic relaxations
;
_journal_name_full 'Chemical Communications'
_journal_paper_doi 10.1039/D3CC04770A
_journal_year 2023
_chemical_formula_sum 'C92 H116 Cu N4 O8'
_chemical_formula_weight 1469.42
_space_group_crystal_system triclinic
_space_group_IT_number 2
_space_group_name_Hall '-P 1'
_space_group_name_H-M_alt 'P -1'
_symmetry_cell_setting triclinic
_symmetry_space_group_name_H-M 'P -1'
_atom_sites_solution_hydrogens geom
_audit_creation_method SHELXL-2018/3
_audit_update_record
;
2023-09-06 deposited with the CCDC.	2023-11-15 downloaded from the CCDC.
;
_cell_angle_alpha 89.054(3)
_cell_angle_beta 83.014(3)
_cell_angle_gamma 81.318(3)
_cell_formula_units_Z 2
_cell_length_a 9.2061(4)
_cell_length_b 16.8734(6)
_cell_length_c 25.5653(7)
_cell_measurement_reflns_used 17522
_cell_measurement_temperature 123
_cell_measurement_theta_max 32.1720
_cell_measurement_theta_min 2.4510
_cell_volume 3896.6(2)
_computing_cell_refinement 'CrysAlisPro 1.171.40.67a (Rigaku OD, 2019)'
_computing_data_collection 'CrysAlisPro 1.171.40.67a (Rigaku OD, 2019)'
_computing_data_reduction 'CrysAlisPro 1.171.40.67a (Rigaku OD, 2019)'
_computing_molecular_graphics 'Yadokari-XG 2009 (Wakita Nemoto et al., 2009)'
_computing_publication_material 'Yadokari-XG 2009 (Wakita,Nemoto et al., 2009)'
_computing_structure_refinement 'SHELXL-2018/3 (Sheldrick, 2018)'
_diffrn_ambient_temperature 123(2)
_diffrn_measured_fraction_theta_full 0.993
_diffrn_measured_fraction_theta_max 0.984
_diffrn_measurement_device_type 'dtrek-CrysAlisPro-abstract goniometer imported rigaku-d*trek images'
_diffrn_measurement_method '\w scans'
_diffrn_radiation_monochromator graphite
_diffrn_radiation_type MoK\a
_diffrn_radiation_wavelength 0.71073
_diffrn_reflns_av_R_equivalents 0.1462
_diffrn_reflns_av_unetI/netI 0.1462
_diffrn_reflns_Laue_measured_fraction_full 0.993
_diffrn_reflns_Laue_measured_fraction_max 0.984
_diffrn_reflns_limit_h_max 11
_diffrn_reflns_limit_h_min -11
_diffrn_reflns_limit_k_max 21
_diffrn_reflns_limit_k_min -21
_diffrn_reflns_limit_l_max 33
_diffrn_reflns_limit_l_min -33
_diffrn_reflns_number 35096
_diffrn_reflns_point_group_measured_fraction_full 0.993
_diffrn_reflns_point_group_measured_fraction_max 0.984
_diffrn_reflns_theta_full 25.242
_diffrn_reflns_theta_max 27.499
_diffrn_reflns_theta_min 1.605
_diffrn_source 'fine-focus sealed X-ray tube'
_exptl_absorpt_coefficient_mu 0.341
_exptl_absorpt_correction_T_max 1.00000
_exptl_absorpt_correction_T_min 0.38067
_exptl_absorpt_correction_type multi-scan
_exptl_absorpt_process_details
;
CrysAlisPro 1.171.40.67a (Rigaku Oxford Diffraction, 2019)
Empirical absorption correction using spherical harmonics,
 implemented in SCALE3 ABSPACK scaling algorithm.
;
_exptl_crystal_colour red
_exptl_crystal_density_diffrn 1.252
_exptl_crystal_description plate
_exptl_crystal_F_000 1578
_refine_diff_density_max 1.261
_refine_diff_density_min -1.391
_refine_diff_density_rms 0.196
_refine_ls_extinction_method none
_refine_ls_goodness_of_fit_ref 1.020
_refine_ls_matrix_type full
_refine_ls_number_parameters 950
_refine_ls_number_reflns 17592
_refine_ls_number_restraints 0
_refine_ls_restrained_S_all 1.020
_refine_ls_R_factor_all 0.1253
_refine_ls_R_factor_gt 0.0830
_refine_ls_shift/su_max 0.001
_refine_ls_shift/su_mean 0.000
_refine_ls_structure_factor_coef Fsqd
_refine_ls_weighting_details 'w=1/[\s^2^(Fo^2^)+(0.1762P)^2^] where P=(Fo^2^+2Fc^2^)/3'
_refine_ls_weighting_scheme calc
_refine_ls_wR_factor_gt 0.2104
_refine_ls_wR_factor_ref 0.2897
_reflns_Friedel_coverage 0.000
_reflns_number_gt 11031
_reflns_number_total 17592
_reflns_threshold_expression 'I > 2\s(I)'
_cod_data_source_file d3cc04770a4.cif
_cod_data_source_block CuPc11@123K
_cod_database_code 7132345
_shelx_shelxl_version_number 2018/3
_shelx_space_group_comment
;
The symmetry employed for this shelxl refinement is uniquely defined
by the following loop, which should always be used as a source of
symmetry information in preference to the above space-group names.
They are only intended as comments.
;

loop_
_space_group_symop_operation_xyz
'x, y, z'
'-x, -y, -z'

loop_
_atom_site_label
_atom_site_type_symbol
_atom_site_fract_x
_atom_site_fract_y
_atom_site_fract_z
_atom_site_U_iso_or_equiv
_atom_site_adp_type
_atom_site_occupancy
_atom_site_site_symmetry_order
_atom_site_calc_flag
_atom_site_refinement_flags_posn
_atom_site_refinement_flags_adp
_atom_site_refinement_flags_occupancy
_atom_site_disorder_assembly
_atom_site_disorder_group
Cu1 Cu 0.76456(4) 0.42732(2) 0.48883(2) 0.01653(15) Uani 1 1 d . . . . .
N1 N 0.8756(3) 0.36001(17) 0.42968(11) 0.0191(6) Uani 1 1 d . . . . .
C1 C 0.8737(4) 0.2808(2) 0.42114(13) 0.0206(7) Uani 1 1 d . . . . .
C2 C 0.9481(4) 0.2581(2) 0.36955(13) 0.0215(7) Uani 1 1 d . . . . .
H2 H 0.961359 0.206230 0.354237 0.026 Uiso 1 1 calc R U . . .
C3 C 0.9951(4) 0.3235(2) 0.34701(13) 0.0204(7) Uani 1 1 d . . . . .
H3 H 1.046311 0.327168 0.312685 0.024 Uiso 1 1 calc R U . . .
C4 C 0.9522(4) 0.38718(19) 0.38552(12) 0.0174(7) Uani 1 1 d . . . . .
N2 N 0.8504(3) 0.52182(16) 0.45940(11) 0.0181(6) Uani 1 1 d . . . . .
C5 C 0.9552(4) 0.5232(2) 0.41627(13) 0.0187(7) Uani 1 1 d . . . . .
C6 C 1.0124(4) 0.59732(19) 0.41374(13) 0.0194(7) Uani 1 1 d . . . . .
H6 H 1.086684 0.612388 0.387993 0.023 Uiso 1 1 calc R U . . .
C7 C 0.9410(4) 0.6418(2) 0.45489(13) 0.0202(7) Uani 1 1 d . . . . .
H7 H 0.957707 0.693612 0.464324 0.024 Uiso 1 1 calc R U . . .
C8 C 0.8339(4) 0.5961(2) 0.48207(13) 0.0197(7) Uani 1 1 d . . . . .
N3 N 0.6410(3) 0.49612(16) 0.54467(10) 0.0185(6) Uani 1 1 d . . . . .
C9 C 0.6276(4) 0.5788(2) 0.54760(12) 0.0203(7) Uani 1 1 d . . . . .
C10 C 0.4995(4) 0.6064(2) 0.58526(13) 0.0210(7) Uani 1 1 d . . . . .
H10 H 0.461225 0.660836 0.593592 0.025 Uiso 1 1 calc R U . . .
C11 C 0.4442(4) 0.54236(19) 0.60631(13) 0.0192(7) Uani 1 1 d . . . . .
H11 H 0.360850 0.542766 0.632218 0.023 Uiso 1 1 calc R U . . .
C12 C 0.5358(4) 0.4728(2) 0.58198(13) 0.0187(7) Uani 1 1 d . . . . .
N4 N 0.6875(3) 0.33146(16) 0.52122(10) 0.0171(6) Uani 1 1 d . . . . .
C13 C 0.5975(4) 0.32784(19) 0.56771(12) 0.0173(7) Uani 1 1 d . . . . .
C14 C 0.5894(4) 0.2457(2) 0.58163(13) 0.0206(7) Uani 1 1 d . . . . .
H14 H 0.538097 0.227091 0.612837 0.025 Uiso 1 1 calc R U . . .
C15 C 0.6676(4) 0.2001(2) 0.54243(13) 0.0215(7) Uani 1 1 d . . . . .
H15 H 0.680450 0.143222 0.540284 0.026 Uiso 1 1 calc R U . . .
C16 C 0.7281(4) 0.2532(2) 0.50445(13) 0.0200(7) Uani 1 1 d . . . . .
C17 C 0.9932(4) 0.46205(19) 0.37884(13) 0.0178(7) Uani 1 1 d . . . . .
C18 C 0.7227(4) 0.62520(19) 0.52148(12) 0.0177(7) Uani 1 1 d . . . . .
C19 C 0.5213(4) 0.39452(19) 0.59614(13) 0.0185(7) Uani 1 1 d . . . . .
C20 C 0.8103(4) 0.2296(2) 0.45679(13) 0.0202(7) Uani 1 1 d . . . . .
C21 C 1.0795(4) 0.47936(18) 0.32735(12) 0.0159(6) Uani 1 1 d . . . . .
C22 C 1.2320(4) 0.4580(2) 0.31769(14) 0.0238(8) Uani 1 1 d . . . . .
H22 H 1.285785 0.435597 0.345229 0.029 Uiso 1 1 calc R U . . .
C23 C 1.3059(4) 0.4688(2) 0.26870(13) 0.0222(7) Uani 1 1 d . . . . .
H23 H 1.410049 0.452979 0.262435 0.027 Uiso 1 1 calc R U . . .
C24 C 1.2292(4) 0.5028(2) 0.22820(13) 0.0209(7) Uani 1 1 d . . . . .
C25 C 1.0755(4) 0.5237(2) 0.23763(14) 0.0251(8) Uani 1 1 d . . . . .
H25 H 1.021655 0.545673 0.210015 0.030 Uiso 1 1 calc R U . . .
C26 C 1.0015(4) 0.5125(2) 0.28677(13) 0.0249(8) Uani 1 1 d . . . . .
H26 H 0.897163 0.527438 0.293009 0.030 Uiso 1 1 calc R U . . .
C27 C 0.7050(4) 0.71184(19) 0.53641(13) 0.0167(7) Uani 1 1 d . . . . .
C28 C 0.6823(4) 0.7718(2) 0.49946(13) 0.0226(8) Uani 1 1 d . . . . .
H28 H 0.679993 0.758038 0.463728 0.027 Uiso 1 1 calc R U . . .
C29 C 0.6631(4) 0.8509(2) 0.51381(13) 0.0208(7) Uani 1 1 d . . . . .
H29 H 0.647516 0.891238 0.487878 0.025 Uiso 1 1 calc R U . . .
C30 C 0.6660(4) 0.8728(2) 0.56551(13) 0.0207(7) Uani 1 1 d . . . . .
C31 C 0.6902(4) 0.8134(2) 0.60269(13) 0.0216(7) Uani 1 1 d . . . . .
H31 H 0.694064 0.827462 0.638269 0.026 Uiso 1 1 calc R U . . .
C32 C 0.7089(4) 0.7336(2) 0.58835(13) 0.0215(7) Uani 1 1 d . . . . .
H32 H 0.724582 0.693211 0.614244 0.026 Uiso 1 1 calc R U . . .
C33 C 0.4259(4) 0.3780(2) 0.64580(13) 0.0197(7) Uani 1 1 d . . . . .
C34 C 0.3166(4) 0.3306(2) 0.64730(13) 0.0233(8) Uani 1 1 d . . . . .
H34 H 0.288798 0.313371 0.615241 0.028 Uiso 1 1 calc R U . . .
C35 C 0.2465(4) 0.3075(2) 0.69468(14) 0.0283(8) Uani 1 1 d . . . . .
H35 H 0.173525 0.273175 0.695110 0.034 Uiso 1 1 calc R U . . .
C36 C 0.2828(4) 0.3346(2) 0.74176(14) 0.0254(8) Uani 1 1 d . . . . .
C37 C 0.3862(4) 0.3856(2) 0.74050(14) 0.0251(8) Uani 1 1 d . . . . .
H37 H 0.408449 0.406334 0.772440 0.030 Uiso 1 1 calc R U . . .
C38 C 0.4573(4) 0.4066(2) 0.69334(14) 0.0233(8) Uani 1 1 d . . . . .
H38 H 0.529490 0.441400 0.692999 0.028 Uiso 1 1 calc R U . . .
C39 C 0.8299(4) 0.1426(2) 0.44191(13) 0.0195(7) Uani 1 1 d . . . . .
C40 C 0.7204(4) 0.1145(2) 0.41893(15) 0.0264(8) Uani 1 1 d . . . . .
H40 H 0.632433 0.149487 0.413521 0.032 Uiso 1 1 calc R U . . .
C41 C 0.7389(4) 0.0344(2) 0.40357(15) 0.0274(8) Uani 1 1 d . . . . .
H41 H 0.662442 0.014345 0.388439 0.033 Uiso 1 1 calc R U . . .
C42 C 0.8685(4) -0.01599(19) 0.41030(13) 0.0186(7) Uani 1 1 d . . . . .
C43 C 0.9784(4) 0.0131(2) 0.43380(13) 0.0231(8) Uani 1 1 d . . . . .
H43 H 1.067564 -0.021133 0.438726 0.028 Uiso 1 1 calc R U . . .
C44 C 0.9568(4) 0.0916(2) 0.44983(13) 0.0223(7) Uani 1 1 d . . . . .
H44 H 1.030805 0.111176 0.466693 0.027 Uiso 1 1 calc R U . . .
C45 C 1.3169(4) 0.5137(2) 0.17718(14) 0.0273(8) Uani 1 1 d . . . . .
O1 O 1.4495(3) 0.50463(19) 0.16963(10) 0.0371(7) Uani 1 1 d . . . . .
O2 O 1.2320(3) 0.53697(17) 0.13881(9) 0.0285(6) Uani 1 1 d . . . . .
C46 C 1.3127(5) 0.5458(3) 0.08771(14) 0.0330(9) Uani 1 1 d . . . . .
H46 H 1.377806 0.495085 0.076893 0.040 Uiso 1 1 calc R U . . .
H46A H 1.374877 0.588674 0.088544 0.040 Uiso 1 1 calc R U . . .
C47 C 1.2003(5) 0.5671(3) 0.04979(14) 0.0327(9) Uani 1 1 d . . . . .
H47 H 1.144699 0.621085 0.058382 0.039 Uiso 1 1 calc R U . . .
H47A H 1.129032 0.528302 0.053572 0.039 Uiso 1 1 calc R U . . .
C48 C 1.2740(5) 0.5661(3) -0.00698(14) 0.0315(9) Uani 1 1 d . . . . .
H48 H 1.343437 0.605819 -0.010818 0.038 Uiso 1 1 calc R U . . .
H48A H 1.332191 0.512467 -0.015064 0.038 Uiso 1 1 calc R U . . .
C49 C 1.1634(5) 0.5849(3) -0.04591(14) 0.0329(9) Uani 1 1 d . . . . .
H49 H 1.105542 0.638581 -0.037791 0.039 Uiso 1 1 calc R U . . .
H49A H 1.093757 0.545318 -0.041839 0.039 Uiso 1 1 calc R U . . .
C50 C 1.2352(5) 0.5838(3) -0.10279(14) 0.0316(9) Uani 1 1 d . . . . .
H50 H 1.294343 0.530468 -0.110817 0.038 Uiso 1 1 calc R U . . .
H50A H 1.303637 0.624102 -0.107072 0.038 Uiso 1 1 calc R U . . .
C51 C 1.1218(5) 0.6018(3) -0.14203(15) 0.0351(10) Uani 1 1 d . . . . .
H51 H 1.054251 0.561104 -0.137781 0.042 Uiso 1 1 calc R U . . .
H51A H 1.061757 0.654735 -0.133396 0.042 Uiso 1 1 calc R U . . .
C52 C 1.1894(5) 0.6023(2) -0.19911(14) 0.0314(9) Uani 1 1 d . . . . .
H52 H 1.108361 0.610969 -0.221699 0.038 Uiso 1 1 calc R U . . .
H52A H 1.247323 0.548893 -0.207901 0.038 Uiso 1 1 calc R U . . .
C53 C 1.2897(5) 0.6657(3) -0.21248(15) 0.0326(9) Uani 1 1 d . . . . .
H53 H 1.238410 0.718099 -0.198269 0.039 Uiso 1 1 calc R U . . .
H53A H 1.380755 0.651548 -0.195248 0.039 Uiso 1 1 calc R U . . .
C54 C 1.3318(5) 0.6732(3) -0.27140(15) 0.0350(10) Uani 1 1 d . . . . .
H54 H 1.370884 0.619109 -0.285933 0.042 Uiso 1 1 calc R U . . .
H54A H 1.241018 0.693051 -0.287727 0.042 Uiso 1 1 calc R U . . .
C55 C 1.4452(5) 0.7281(3) -0.28747(16) 0.0353(9) Uani 1 1 d . . . . .
H55 H 1.537511 0.707052 -0.272412 0.042 Uiso 1 1 calc R U . . .
H55A H 1.468103 0.726571 -0.326320 0.042 Uiso 1 1 calc R U . . .
C56 C 1.3985(6) 0.8130(3) -0.2706(2) 0.0550(14) Uani 1 1 d . . . . .
H56 H 1.310325 0.835552 -0.286857 0.082 Uiso 1 1 calc R U . . .
H56A H 1.478748 0.843999 -0.281567 0.082 Uiso 1 1 calc R U . . .
H56B H 1.375487 0.815390 -0.232116 0.082 Uiso 1 1 calc R U . . .
C57 C 0.6435(4) 0.9585(2) 0.57884(14) 0.0221(7) Uani 1 1 d . . . . .
O3 O 0.6491(3) 1.01057(15) 0.54614(10) 0.0327(7) Uani 1 1 d . . . . .
O4 O 0.6170(3) 0.97304(14) 0.63039(9) 0.0249(6) Uani 1 1 d . . . . .
C58 C 0.5949(5) 1.0574(2) 0.64454(15) 0.0298(9) Uani 1 1 d . . . . .
H58 H 0.516056 1.087211 0.625683 0.036 Uiso 1 1 calc R U . . .
H58A H 0.687334 1.080089 0.634317 0.036 Uiso 1 1 calc R U . . .
C59 C 0.5517(5) 1.0654(2) 0.70310(15) 0.0338(10) Uani 1 1 d . . . . .
H59 H 0.628147 1.031387 0.720927 0.041 Uiso 1 1 calc R U . . .
H59A H 0.552946 1.121688 0.713156 0.041 Uiso 1 1 calc R U . . .
C60 C 0.4049(5) 1.0435(3) 0.72358(16) 0.0358(10) Uani 1 1 d . . . . .
H60 H 0.406445 0.985761 0.716991 0.043 Uiso 1 1 calc R U . . .
H60A H 0.328930 1.073771 0.703638 0.043 Uiso 1 1 calc R U . . .
C61 C 0.3600(5) 1.0602(3) 0.78213(17) 0.0397(10) Uani 1 1 d . . . . .
H61 H 0.440072 1.033807 0.801854 0.048 Uiso 1 1 calc R U . . .
H61A H 0.349802 1.118615 0.788253 0.048 Uiso 1 1 calc R U . . .
C62 C 0.2167(5) 1.0314(3) 0.80390(18) 0.0455(11) Uani 1 1 d . . . . .
H62 H 0.233235 0.972062 0.803899 0.055 Uiso 1 1 calc R U . . .
H62A H 0.141672 1.049124 0.779821 0.055 Uiso 1 1 calc R U . . .
C63 C 0.1538(5) 1.0605(3) 0.85936(18) 0.0437(11) Uani 1 1 d . . . . .
H63 H 0.122824 1.119220 0.858346 0.052 Uiso 1 1 calc R U . . .
H63A H 0.064369 1.035582 0.870557 0.052 Uiso 1 1 calc R U . . .
C64 C 0.2595(5) 1.0421(3) 0.89989(17) 0.0425(11) Uani 1 1 d . . . . .
H64 H 0.339990 1.075017 0.892605 0.051 Uiso 1 1 calc R U . . .
H64A H 0.304746 0.985006 0.896628 0.051 Uiso 1 1 calc R U . . .
C65 C 0.1866(5) 1.0579(3) 0.95556(18) 0.0426(11) Uani 1 1 d . . . . .
H65 H 0.106512 1.024656 0.962759 0.051 Uiso 1 1 calc R U . . .
H65A H 0.140598 1.114806 0.958581 0.051 Uiso 1 1 calc R U . . .
C66 C 0.2916(5) 1.0402(3) 0.99715(17) 0.0427(11) Uani 1 1 d . . . . .
H66 H 0.365863 1.077283 0.992270 0.051 Uiso 1 1 calc R U . . .
H66A H 0.344934 0.984903 0.992048 0.051 Uiso 1 1 calc R U . . .
C67 C 0.2129(6) 1.0489(3) 1.05342(19) 0.0502(13) Uani 1 1 d . . . . .
H67 H 0.159649 1.104215 1.058617 0.060 Uiso 1 1 calc R U . . .
H67A H 0.138644 1.011806 1.058385 0.060 Uiso 1 1 calc R U . . .
C68 C 0.3193(7) 1.0310(4) 1.0947(2) 0.0596(15) Uani 1 1 d . . . . .
H68 H 0.366624 0.974949 1.091591 0.089 Uiso 1 1 calc R U . . .
H68A H 0.264561 1.040324 1.129972 0.089 Uiso 1 1 calc R U . . .
H68B H 0.395230 1.066235 1.089253 0.089 Uiso 1 1 calc R U . . .
C69 C 0.2104(4) 0.3033(2) 0.79148(14) 0.0268(8) Uani 1 1 d . . . . .
O5 O 0.1354(3) 0.25101(19) 0.79344(11) 0.0381(7) Uani 1 1 d . . . . .
O6 O 0.2429(3) 0.33780(17) 0.83429(10) 0.0324(6) Uani 1 1 d . . . . .
C70 C 0.1939(5) 0.3014(3) 0.88329(14) 0.0335(9) Uani 1 1 d . . . . .
H70 H 0.237131 0.243958 0.883316 0.040 Uiso 1 1 calc R U . . .
H70A H 0.084764 0.305255 0.887792 0.040 Uiso 1 1 calc R U . . .
C71 C 0.2426(5) 0.3442(3) 0.92751(15) 0.0335(9) Uani 1 1 d . . . . .
H71 H 0.180879 0.397453 0.933027 0.040 Uiso 1 1 calc R U . . .
H71A H 0.346906 0.352422 0.918436 0.040 Uiso 1 1 calc R U . . .
C72 C 0.2276(5) 0.2950(3) 0.97770(15) 0.0344(9) Uani 1 1 d . . . . .
H72 H 0.123181 0.286521 0.985852 0.041 Uiso 1 1 calc R U . . .
H72A H 0.288644 0.241713 0.971343 0.041 Uiso 1 1 calc R U . . .
C73 C 0.2739(5) 0.3329(3) 1.02517(15) 0.0335(9) Uani 1 1 d . . . . .
H73 H 0.206553 0.383555 1.034116 0.040 Uiso 1 1 calc R U . . .
H73A H 0.375301 0.345845 1.016330 0.040 Uiso 1 1 calc R U . . .
C74 C 0.2702(5) 0.2775(3) 1.07255(15) 0.0357(10) Uani 1 1 d . . . . .
H74 H 0.169459 0.263048 1.079977 0.043 Uiso 1 1 calc R U . . .
H74A H 0.339359 0.227571 1.063336 0.043 Uiso 1 1 calc R U . . .
C75 C 0.3102(5) 0.3117(3) 1.12223(16) 0.0378(10) Uani 1 1 d . . . . .
H75 H 0.235273 0.358463 1.133800 0.045 Uiso 1 1 calc R U . . .
H75A H 0.406985 0.330873 1.114293 0.045 Uiso 1 1 calc R U . . .
C76 C 0.3193(6) 0.2513(3) 1.16708(17) 0.0454(12) Uani 1 1 d . . . . .
H76 H 0.395076 0.205009 1.155303 0.055 Uiso 1 1 calc R U . . .
H76A H 0.353521 0.276535 1.197104 0.055 Uiso 1 1 calc R U . . .
C77 C 0.1769(5) 0.2205(3) 1.18636(16) 0.0434(11) Uani 1 1 d . . . . .
H77 H 0.140805 0.197190 1.155997 0.052 Uiso 1 1 calc R U . . .
H77A H 0.102188 0.266716 1.199244 0.052 Uiso 1 1 calc R U . . .
C78 C 0.1854(6) 0.1583(3) 1.22967(16) 0.0424(11) Uani 1 1 d . . . . .
H78 H 0.262206 0.112579 1.217646 0.051 Uiso 1 1 calc R U . . .
H78A H 0.216084 0.182027 1.260980 0.051 Uiso 1 1 calc R U . . .
C79 C 0.0410(6) 0.1279(3) 1.24520(18) 0.0460(12) Uani 1 1 d . . . . .
H79 H 0.006223 0.108867 1.213163 0.055 Uiso 1 1 calc R U . . .
H79A H -0.033381 0.173125 1.259883 0.055 Uiso 1 1 calc R U . . .
C80 C 0.0484(7) 0.0605(3) 1.28531(19) 0.0540(14) Uani 1 1 d . . . . .
H80 H 0.103676 0.011387 1.268543 0.081 Uiso 1 1 calc R U . . .
H80A H -0.052134 0.051390 1.298625 0.081 Uiso 1 1 calc R U . . .
H80B H 0.098438 0.075146 1.314642 0.081 Uiso 1 1 calc R U . . .
C81 C 0.8878(4) -0.1000(2) 0.39058(13) 0.0205(7) Uani 1 1 d . . . . .
O7 O 0.7902(3) -0.13208(16) 0.37793(11) 0.0324(7) Uani 1 1 d . . . . .
O8 O 1.0287(3) -0.13359(14) 0.38733(10) 0.0272(6) Uani 1 1 d . . . . .
C82 C 1.0680(4) -0.2105(2) 0.36170(15) 0.0273(8) Uani 1 1 d . . . . .
H82 H 0.982430 -0.240181 0.366846 0.033 Uiso 1 1 calc R U . . .
H82A H 1.150762 -0.242190 0.377738 0.033 Uiso 1 1 calc R U . . .
C83 C 1.1132(5) -0.2004(2) 0.30369(16) 0.0339(10) Uani 1 1 d . . . . .
H83 H 1.179049 -0.158959 0.298546 0.041 Uiso 1 1 calc R U . . .
H83A H 1.024084 -0.181797 0.286144 0.041 Uiso 1 1 calc R U . . .
C84 C 1.1930(5) -0.2784(3) 0.27835(18) 0.0400(11) Uani 1 1 d . . . . .
H84 H 1.284635 -0.294759 0.294913 0.048 Uiso 1 1 calc R U . . .
H84A H 1.129259 -0.320413 0.286287 0.048 Uiso 1 1 calc R U . . .
C85 C 1.2337(6) -0.2753(3) 0.21951(19) 0.0480(13) Uani 1 1 d . . . . .
H85 H 1.283827 -0.328992 0.207194 0.058 Uiso 1 1 calc R U . . .
H85A H 1.141552 -0.263317 0.202662 0.058 Uiso 1 1 calc R U . . .
C86 C 1.3325(6) -0.2145(3) 0.20124(19) 0.0503(13) Uani 1 1 d . . . . .
H86 H 1.417356 -0.220952 0.222113 0.060 Uiso 1 1 calc R U . . .
H86A H 1.276583 -0.160113 0.208314 0.060 Uiso 1 1 calc R U . . .
C87 C 1.3915(6) -0.2212(3) 0.14292(19) 0.0518(13) Uani 1 1 d . . . . .
H87 H 1.463283 -0.183105 0.135107 0.062 Uiso 1 1 calc R U . . .
H87A H 1.446059 -0.275881 0.135970 0.062 Uiso 1 1 calc R U . . .
C88 C 1.2747(6) -0.2046(3) 0.10517(19) 0.0510(13) Uani 1 1 d . . . . .
H88 H 1.205616 -0.244335 0.111443 0.061 Uiso 1 1 calc R U . . .
H88A H 1.216995 -0.150769 0.112848 0.061 Uiso 1 1 calc R U . . .
C89 C 1.3397(5) -0.2082(3) 0.04741(18) 0.0448(12) Uani 1 1 d . . . . .
H89 H 1.410712 -0.169421 0.041719 0.054 Uiso 1 1 calc R U . . .
H89A H 1.396146 -0.262388 0.039981 0.054 Uiso 1 1 calc R U . . .
C90 C 1.2292(5) -0.1907(3) 0.00826(19) 0.0451(12) Uani 1 1 d . . . . .
H90 H 1.172542 -0.136516 0.015419 0.054 Uiso 1 1 calc R U . . .
H90A H 1.158376 -0.229654 0.013527 0.054 Uiso 1 1 calc R U . . .
C91 C 1.2990(6) -0.1947(3) -0.04905(19) 0.0475(12) Uani 1 1 d . . . . .
H91 H 1.369126 -0.155442 -0.054454 0.057 Uiso 1 1 calc R U . . .
H91A H 1.356224 -0.248781 -0.056197 0.057 Uiso 1 1 calc R U . . .
C92 C 1.1869(6) -0.1777(3) -0.0882(2) 0.0584(14) Uani 1 1 d . . . . .
H92 H 1.109642 -0.211676 -0.080201 0.088 Uiso 1 1 calc R U . . .
H92A H 1.236529 -0.189161 -0.123933 0.088 Uiso 1 1 calc R U . . .
H92B H 1.142059 -0.121168 -0.085611 0.088 Uiso 1 1 calc R U . . .

loop_
_atom_site_aniso_label
_atom_site_aniso_U_11
_atom_site_aniso_U_22
_atom_site_aniso_U_33
_atom_site_aniso_U_23
_atom_site_aniso_U_13
_atom_site_aniso_U_12
Cu1 0.0199(3) 0.0114(2) 0.0178(2) -0.00128(15) -0.00550(17) 0.00167(17)
N1 0.0199(15) 0.0170(14) 0.0200(14) -0.0025(11) -0.0089(12) 0.0037(12)
C1 0.0191(17) 0.0205(17) 0.0204(16) -0.0073(13) -0.0085(14) 0.0089(14)
C2 0.0277(19) 0.0149(16) 0.0215(16) -0.0034(12) -0.0042(14) -0.0004(14)
C3 0.0222(18) 0.0186(16) 0.0201(16) -0.0028(12) -0.0045(14) -0.0005(14)
C4 0.0193(17) 0.0134(15) 0.0202(16) -0.0018(12) -0.0071(13) -0.0005(13)
N2 0.0214(15) 0.0112(13) 0.0218(14) -0.0025(10) -0.0065(12) 0.0011(11)
C5 0.0177(17) 0.0166(16) 0.0214(16) 0.0011(12) -0.0065(13) 0.0017(13)
C6 0.0260(18) 0.0109(15) 0.0230(16) 0.0031(12) -0.0058(14) -0.0060(13)
C7 0.0244(18) 0.0147(16) 0.0216(16) -0.0023(12) -0.0066(14) 0.0002(14)
C8 0.0240(18) 0.0162(16) 0.0195(16) 0.0000(12) -0.0085(14) 0.0001(14)
N3 0.0221(15) 0.0151(13) 0.0181(13) -0.0013(10) -0.0073(11) 0.0023(12)
C9 0.0221(18) 0.0196(17) 0.0179(15) -0.0069(12) -0.0111(14) 0.0088(14)
C10 0.0210(18) 0.0208(17) 0.0188(16) -0.0029(13) -0.0044(14) 0.0061(14)
C11 0.0209(17) 0.0144(16) 0.0222(16) -0.0009(12) -0.0064(14) 0.0006(13)
C12 0.0210(17) 0.0172(16) 0.0188(15) 0.0004(12) -0.0086(13) -0.0011(14)
N4 0.0227(15) 0.0097(13) 0.0196(13) -0.0012(10) -0.0054(12) -0.0020(11)
C13 0.0203(17) 0.0154(15) 0.0168(15) -0.0006(12) -0.0068(13) -0.0005(13)
C14 0.0210(18) 0.0178(16) 0.0243(17) 0.0019(13) -0.0057(14) -0.0048(14)
C15 0.0251(18) 0.0143(16) 0.0251(17) -0.0010(12) -0.0070(14) 0.0004(14)
C16 0.0211(17) 0.0155(16) 0.0229(16) -0.0022(12) -0.0080(14) 0.0031(14)
C17 0.0181(16) 0.0139(15) 0.0210(16) -0.0009(12) -0.0048(13) 0.0010(13)
C18 0.0221(17) 0.0122(15) 0.0199(15) 0.0015(12) -0.0112(13) 0.0006(13)
C19 0.0228(18) 0.0159(16) 0.0180(15) 0.0017(12) -0.0047(13) -0.0048(14)
C20 0.0210(18) 0.0155(16) 0.0233(16) -0.0038(12) -0.0081(14) 0.0044(14)
C21 0.0226(17) 0.0100(14) 0.0158(15) 0.0021(11) -0.0034(13) -0.0044(13)
C22 0.0238(19) 0.0193(17) 0.0287(18) -0.0012(13) -0.0127(15) 0.0025(15)
C23 0.0197(17) 0.0204(17) 0.0267(17) -0.0015(13) -0.0048(14) -0.0013(14)
C24 0.0222(18) 0.0191(17) 0.0209(16) -0.0028(13) -0.0019(14) -0.0020(14)
C25 0.0235(19) 0.0275(19) 0.0227(17) 0.0012(14) -0.0058(15) 0.0036(15)
C26 0.0210(18) 0.0284(19) 0.0234(17) 0.0008(14) -0.0059(14) 0.0049(15)
C27 0.0203(17) 0.0105(15) 0.0202(16) -0.0008(12) -0.0050(13) -0.0031(13)
C28 0.030(2) 0.0192(17) 0.0196(16) -0.0013(13) -0.0101(15) -0.0003(15)
C29 0.0270(19) 0.0158(16) 0.0196(16) 0.0017(12) -0.0050(14) -0.0020(14)
C30 0.0220(18) 0.0158(16) 0.0238(17) -0.0031(13) -0.0057(14) 0.0013(14)
C31 0.0239(18) 0.0223(17) 0.0187(16) -0.0044(13) -0.0061(14) -0.0006(15)
C32 0.0257(19) 0.0165(16) 0.0227(16) 0.0002(12) -0.0087(14) 0.0001(14)
C33 0.0212(18) 0.0153(16) 0.0214(16) 0.0003(12) -0.0028(14) 0.0015(14)
C34 0.0267(19) 0.0232(18) 0.0208(16) -0.0045(13) -0.0066(14) -0.0024(15)
C35 0.026(2) 0.030(2) 0.0283(19) -0.0059(15) -0.0089(16) 0.0009(16)
C36 0.0219(18) 0.0289(19) 0.0228(17) -0.0012(14) -0.0045(15) 0.0058(15)
C37 0.028(2) 0.0246(18) 0.0224(17) -0.0039(14) -0.0083(15) 0.0028(16)
C38 0.0272(19) 0.0169(16) 0.0257(17) -0.0017(13) -0.0034(15) -0.0027(15)
C39 0.0208(17) 0.0174(16) 0.0190(16) -0.0007(12) -0.0013(13) 0.0005(14)
C40 0.0246(19) 0.0194(18) 0.035(2) -0.0053(14) -0.0098(16) 0.0028(15)
C41 0.027(2) 0.0196(18) 0.037(2) -0.0098(15) -0.0099(16) -0.0017(15)
C42 0.0218(17) 0.0142(16) 0.0196(15) -0.0034(12) -0.0035(13) -0.0011(13)
C43 0.0258(19) 0.0180(17) 0.0245(17) -0.0031(13) -0.0057(15) 0.0027(15)
C44 0.0224(18) 0.0192(17) 0.0259(17) -0.0035(13) -0.0088(14) 0.0001(14)
C45 0.029(2) 0.028(2) 0.0247(18) -0.0069(14) -0.0067(16) -0.0018(16)
O1 0.0245(15) 0.059(2) 0.0265(14) -0.0018(13) 0.0005(12) -0.0047(14)
O2 0.0254(14) 0.0420(16) 0.0165(12) 0.0013(10) -0.0018(10) -0.0002(12)
C46 0.031(2) 0.048(2) 0.0193(17) 0.0017(16) 0.0006(16) -0.0073(19)
C47 0.032(2) 0.041(2) 0.0220(18) -0.0005(16) -0.0008(16) 0.0012(18)
C48 0.029(2) 0.043(2) 0.0206(18) -0.0014(15) -0.0037(16) 0.0003(18)
C49 0.029(2) 0.042(2) 0.0257(19) -0.0021(16) -0.0049(16) 0.0012(18)
C50 0.032(2) 0.039(2) 0.0210(18) -0.0011(15) -0.0034(16) 0.0031(18)
C51 0.033(2) 0.046(2) 0.0270(19) -0.0030(17) -0.0089(17) -0.0005(19)
C52 0.041(2) 0.030(2) 0.0250(19) 0.0000(15) -0.0105(17) -0.0064(18)
C53 0.036(2) 0.037(2) 0.0248(18) -0.0026(16) -0.0097(17) 0.0001(18)
C54 0.037(2) 0.043(2) 0.0237(19) -0.0044(16) -0.0105(17) 0.0062(19)
C55 0.039(2) 0.038(2) 0.029(2) 0.0011(17) -0.0062(18) -0.0049(19)
C56 0.049(3) 0.046(3) 0.063(3) 0.012(2) 0.003(3) 0.005(2)
C57 0.0244(19) 0.0184(17) 0.0249(17) -0.0027(13) -0.0063(15) -0.0045(14)
O3 0.0515(19) 0.0188(13) 0.0280(14) -0.0015(10) -0.0062(13) -0.0042(13)
O4 0.0312(14) 0.0192(12) 0.0238(12) -0.0052(9) -0.0062(11) 0.0013(11)
C58 0.036(2) 0.0197(18) 0.034(2) -0.0099(15) -0.0071(17) -0.0006(16)
C59 0.037(2) 0.030(2) 0.033(2) -0.0138(16) -0.0081(18) 0.0042(18)
C60 0.040(2) 0.036(2) 0.033(2) -0.0042(17) -0.0091(19) -0.0033(19)
C61 0.038(2) 0.042(2) 0.038(2) -0.0084(19) -0.009(2) 0.002(2)
C62 0.043(3) 0.055(3) 0.040(2) -0.003(2) -0.007(2) -0.007(2)
C63 0.031(2) 0.057(3) 0.043(2) -0.003(2) -0.002(2) -0.003(2)
C64 0.042(3) 0.045(3) 0.039(2) 0.0000(19) -0.002(2) -0.001(2)
C65 0.034(2) 0.048(3) 0.045(2) -0.004(2) 0.000(2) -0.006(2)
C66 0.043(3) 0.042(3) 0.040(2) -0.0057(19) 0.002(2) -0.003(2)
C67 0.045(3) 0.060(3) 0.045(3) -0.014(2) -0.006(2) -0.002(2)
C68 0.068(4) 0.065(4) 0.045(3) -0.007(2) -0.010(3) -0.002(3)
C69 0.0225(19) 0.032(2) 0.0250(18) -0.0001(15) -0.0060(15) 0.0008(17)
O5 0.0372(17) 0.0492(19) 0.0315(15) 0.0033(13) -0.0076(13) -0.0156(15)
O6 0.0410(17) 0.0368(16) 0.0192(12) 0.0007(11) -0.0014(12) -0.0071(13)
C70 0.036(2) 0.043(2) 0.0207(18) 0.0027(16) 0.0014(16) -0.0094(19)
C71 0.035(2) 0.038(2) 0.0261(19) -0.0023(16) -0.0010(17) -0.0020(19)
C72 0.037(2) 0.040(2) 0.0240(19) -0.0013(16) -0.0026(17) 0.0000(19)
C73 0.038(2) 0.037(2) 0.0255(19) -0.0028(16) -0.0036(17) -0.0042(19)
C74 0.040(2) 0.043(2) 0.0240(19) -0.0032(17) -0.0060(18) -0.002(2)
C75 0.043(3) 0.043(2) 0.032(2) -0.0023(18) -0.0123(19) -0.011(2)
C76 0.046(3) 0.063(3) 0.031(2) 0.000(2) -0.016(2) -0.009(2)
C77 0.039(3) 0.063(3) 0.026(2) 0.0042(19) -0.0092(19) 0.004(2)
C78 0.050(3) 0.048(3) 0.028(2) 0.0006(18) -0.012(2) 0.002(2)
C79 0.043(3) 0.058(3) 0.035(2) 0.007(2) -0.006(2) 0.000(2)
C80 0.062(3) 0.052(3) 0.043(3) 0.005(2) -0.008(2) 0.011(3)
C81 0.0232(18) 0.0177(17) 0.0206(16) -0.0019(13) -0.0038(14) -0.0023(14)
O7 0.0272(15) 0.0255(14) 0.0449(16) -0.0121(12) -0.0111(13) 0.0012(12)
O8 0.0284(14) 0.0154(12) 0.0368(14) -0.0108(10) -0.0080(12) 0.0041(11)
C82 0.032(2) 0.0134(16) 0.037(2) -0.0076(14) -0.0121(17) 0.0032(15)
C83 0.031(2) 0.028(2) 0.041(2) -0.0144(17) -0.0063(18) 0.0035(17)
C84 0.038(2) 0.029(2) 0.052(3) -0.0188(19) -0.002(2) -0.0006(19)
C85 0.046(3) 0.040(3) 0.059(3) -0.029(2) 0.001(2) -0.010(2)
C86 0.039(3) 0.058(3) 0.052(3) -0.026(2) -0.008(2) 0.001(2)
C87 0.040(3) 0.062(3) 0.052(3) -0.021(2) -0.003(2) 0.000(2)
C88 0.040(3) 0.057(3) 0.053(3) -0.024(2) -0.001(2) 0.001(2)
C89 0.038(3) 0.042(3) 0.052(3) -0.014(2) 0.001(2) -0.003(2)
C90 0.042(3) 0.035(2) 0.056(3) -0.012(2) 0.001(2) -0.005(2)
C91 0.047(3) 0.042(3) 0.052(3) -0.011(2) -0.003(2) -0.004(2)
C92 0.059(3) 0.051(3) 0.065(3) -0.004(3) -0.015(3) -0.003(3)

loop_
_atom_type_symbol
_atom_type_description
_atom_type_scat_dispersion_real
_atom_type_scat_dispersion_imag
_atom_type_scat_source
C C 0.0033 0.0016 'International Tables Vol C Tables 4.2.6.8 and 6.1.1.4'
H H 0.0000 0.0000 'International Tables Vol C Tables 4.2.6.8 and 6.1.1.4'
N N 0.0061 0.0033 'International Tables Vol C Tables 4.2.6.8 and 6.1.1.4'
O O 0.0106 0.0060 'International Tables Vol C Tables 4.2.6.8 and 6.1.1.4'
Cu Cu 0.3201 1.2651 'International Tables Vol C Tables 4.2.6.8 and 6.1.1.4'

loop_
_geom_angle_atom_site_label_1
_geom_angle_atom_site_label_2
_geom_angle_atom_site_label_3
_geom_angle
_geom_angle_site_symmetry_1
_geom_angle_site_symmetry_3
_geom_angle_publ_flag
N2 Cu1 N3 89.89(12) . . ?
N2 Cu1 N1 90.29(12) . . ?
N3 Cu1 N1 175.67(11) . . ?
N2 Cu1 N4 176.65(11) . . ?
N3 Cu1 N4 89.93(12) . . ?
N1 Cu1 N4 90.15(12) . . ?
C1 N1 C4 106.1(3) . . ?
C1 N1 Cu1 127.3(2) . . ?
C4 N1 Cu1 126.0(2) . . ?
N1 C1 C20 125.1(3) . . ?
N1 C1 C2 109.9(3) . . ?
C20 C1 C2 125.0(3) . . ?
C3 C2 C1 107.6(3) . . ?
C2 C3 C4 106.1(3) . . ?
N1 C4 C17 126.1(3) . . ?
N1 C4 C3 110.2(3) . . ?
C17 C4 C3 123.5(3) . . ?
C8 N2 C5 105.6(3) . . ?
C8 N2 Cu1 126.8(2) . . ?
C5 N2 Cu1 126.9(2) . . ?
N2 C5 C17 124.2(3) . . ?
N2 C5 C6 110.6(3) . . ?
C17 C5 C6 125.1(3) . . ?
C7 C6 C5 106.8(3) . . ?
C6 C7 C8 107.3(3) . . ?
N2 C8 C18 124.8(3) . . ?
N2 C8 C7 109.4(3) . . ?
C18 C8 C7 125.5(3) . . ?
C12 N3 C9 107.0(3) . . ?
C12 N3 Cu1 126.4(2) . . ?
C9 N3 Cu1 125.8(2) . . ?
C18 C9 N3 125.8(3) . . ?
C18 C9 C10 126.5(3) . . ?
N3 C9 C10 107.6(3) . . ?
C11 C10 C9 108.6(3) . . ?
C10 C11 C12 106.6(3) . . ?
N3 C12 C19 125.9(3) . . ?
N3 C12 C11 109.9(3) . . ?
C19 C12 C11 124.2(3) . . ?
C13 N4 C16 105.5(3) . . ?
C13 N4 Cu1 127.5(2) . . ?
C16 N4 Cu1 126.6(2) . . ?
N4 C13 C19 124.7(3) . . ?
N4 C13 C14 109.9(3) . . ?
C19 C13 C14 125.4(3) . . ?
C15 C14 C13 107.3(3) . . ?
C14 C15 C16 107.0(3) . . ?
N4 C16 C20 124.9(3) . . ?
N4 C16 C15 110.1(3) . . ?
C20 C16 C15 124.9(3) . . ?
C4 C17 C5 123.9(3) . . ?
C4 C17 C21 117.6(3) . . ?
C5 C17 C21 118.5(3) . . ?
C9 C18 C8 123.4(3) . . ?
C9 C18 C27 118.1(3) . . ?
C8 C18 C27 118.5(3) . . ?
C12 C19 C13 123.3(3) . . ?
C12 C19 C33 119.9(3) . . ?
C13 C19 C33 116.6(3) . . ?
C16 C20 C1 124.7(3) . . ?
C16 C20 C39 118.0(3) . . ?
C1 C20 C39 117.3(3) . . ?
C22 C21 C26 119.3(3) . . ?
C22 C21 C17 122.2(3) . . ?
C26 C21 C17 118.3(3) . . ?
C23 C22 C21 120.7(3) . . ?
C22 C23 C24 120.4(3) . . ?
C23 C24 C25 119.1(3) . . ?
C23 C24 C45 117.0(3) . . ?
C25 C24 C45 123.9(3) . . ?
C26 C25 C24 120.4(3) . . ?
C25 C26 C21 120.1(3) . . ?
C28 C27 C32 118.5(3) . . ?
C28 C27 C18 121.3(3) . . ?
C32 C27 C18 120.2(3) . . ?
C29 C28 C27 120.7(3) . . ?
C28 C29 C30 120.9(3) . . ?
C29 C30 C31 118.8(3) . . ?
C29 C30 C57 118.7(3) . . ?
C31 C30 C57 122.4(3) . . ?
C32 C31 C30 120.3(3) . . ?
C31 C32 C27 120.7(3) . . ?
C34 C33 C38 118.1(3) . . ?
C34 C33 C19 123.2(3) . . ?
C38 C33 C19 118.5(3) . . ?
C33 C34 C35 121.0(3) . . ?
C34 C35 C36 119.9(4) . . ?
C37 C36 C35 119.4(4) . . ?
C37 C36 C69 123.4(3) . . ?
C35 C36 C69 117.2(4) . . ?
C38 C37 C36 120.1(3) . . ?
C37 C38 C33 121.3(4) . . ?
C40 C39 C44 119.9(3) . . ?
C40 C39 C20 119.0(3) . . ?
C44 C39 C20 121.0(3) . . ?
C39 C40 C41 119.6(3) . . ?
C42 C41 C40 120.2(3) . . ?
C41 C42 C43 119.7(3) . . ?
C41 C42 C81 118.6(3) . . ?
C43 C42 C81 121.7(3) . . ?
C44 C43 C42 119.4(3) . . ?
C43 C44 C39 121.2(3) . . ?
O1 C45 O2 122.3(4) . . ?
O1 C45 C24 125.1(3) . . ?
O2 C45 C24 112.6(3) . . ?
C45 O2 C46 114.7(3) . . ?
O2 C46 C47 107.1(3) . . ?
C46 C47 C48 111.3(3) . . ?
C49 C48 C47 112.4(3) . . ?
C48 C49 C50 113.0(3) . . ?
C49 C50 C51 112.6(3) . . ?
C52 C51 C50 114.1(3) . . ?
C51 C52 C53 114.8(3) . . ?
C54 C53 C52 112.3(3) . . ?
C55 C54 C53 115.3(3) . . ?
C56 C55 C54 114.6(4) . . ?
O3 C57 O4 123.2(3) . . ?
O3 C57 C30 123.1(3) . . ?
O4 C57 C30 113.7(3) . . ?
C57 O4 C58 114.6(3) . . ?
O4 C58 C59 108.9(3) . . ?
C60 C59 C58 116.2(3) . . ?
C59 C60 C61 114.2(4) . . ?
C62 C61 C60 114.1(4) . . ?
C61 C62 C63 115.3(4) . . ?
C64 C63 C62 114.5(4) . . ?
C63 C64 C65 113.1(4) . . ?
C64 C65 C66 114.0(4) . . ?
C65 C66 C67 113.1(4) . . ?
C68 C67 C66 112.6(4) . . ?
O5 C69 O6 123.1(4) . . ?
O5 C69 C36 124.3(3) . . ?
O6 C69 C36 112.5(4) . . ?
C69 O6 C70 114.5(3) . . ?
O6 C70 C71 108.6(3) . . ?
C70 C71 C72 109.7(4) . . ?
C73 C72 C71 114.2(4) . . ?
C72 C73 C74 111.7(4) . . ?
C75 C74 C73 115.2(4) . . ?
C74 C75 C76 113.1(4) . . ?
C77 C76 C75 115.4(4) . . ?
C76 C77 C78 116.0(4) . . ?
C79 C78 C77 112.9(4) . . ?
C78 C79 C80 114.4(4) . . ?
O7 C81 O8 124.5(3) . . ?
O7 C81 C42 124.5(3) . . ?
O8 C81 C42 111.0(3) . . ?
C81 O8 C82 117.3(3) . . ?
O8 C82 C83 110.6(3) . . ?
C82 C83 C84 111.7(4) . . ?
C85 C84 C83 115.4(4) . . ?
C86 C85 C84 114.7(4) . . ?
C85 C86 C87 113.8(4) . . ?
C88 C87 C86 115.3(4) . . ?
C89 C88 C87 113.3(4) . . ?
C90 C89 C88 115.6(4) . . ?
C89 C90 C91 113.9(4) . . ?
C92 C91 C90 113.5(4) . . ?

loop_
_geom_bond_atom_site_label_1
_geom_bond_atom_site_label_2
_geom_bond_distance
_geom_bond_site_symmetry_2
_geom_bond_publ_flag
Cu1 N2 1.982(3) . ?
Cu1 N3 1.985(3) . ?
Cu1 N1 1.988(3) . ?
Cu1 N4 1.991(3) . ?
N1 C1 1.360(4) . ?
N1 C4 1.367(4) . ?
C1 C20 1.385(5) . ?
C1 C2 1.440(4) . ?
C2 C3 1.341(5) . ?
C3 C4 1.447(4) . ?
C4 C17 1.374(5) . ?
N2 C8 1.370(4) . ?
N2 C5 1.377(4) . ?
C5 C17 1.394(4) . ?
C5 C6 1.426(5) . ?
C6 C7 1.346(4) . ?
C7 C8 1.447(5) . ?
C8 C18 1.385(5) . ?
N3 C12 1.371(5) . ?
N3 C9 1.384(4) . ?
C9 C18 1.369(5) . ?
C9 C10 1.452(5) . ?
C10 C11 1.341(5) . ?
C11 C12 1.439(4) . ?
C12 C19 1.386(5) . ?
N4 C13 1.370(4) . ?
N4 C16 1.378(4) . ?
C13 C19 1.397(4) . ?
C13 C14 1.436(5) . ?
C14 C15 1.341(5) . ?
C15 C16 1.431(5) . ?
C16 C20 1.384(5) . ?
C17 C21 1.501(5) . ?
C18 C27 1.497(4) . ?
C19 C33 1.501(5) . ?
C20 C39 1.500(4) . ?
C21 C22 1.388(5) . ?
C21 C26 1.395(5) . ?
C22 C23 1.374(5) . ?
C23 C24 1.392(5) . ?
C24 C25 1.398(5) . ?
C24 C45 1.473(5) . ?
C25 C26 1.378(5) . ?
C27 C28 1.383(5) . ?
C27 C32 1.390(4) . ?
C28 C29 1.369(5) . ?
C29 C30 1.383(4) . ?
C30 C31 1.383(5) . ?
C30 C57 1.468(5) . ?
C31 C32 1.381(5) . ?
C33 C34 1.373(5) . ?
C33 C38 1.394(5) . ?
C34 C35 1.380(5) . ?
C35 C36 1.390(5) . ?
C36 C37 1.374(6) . ?
C36 C69 1.489(5) . ?
C37 C38 1.368(5) . ?
C39 C40 1.373(5) . ?
C39 C44 1.377(5) . ?
C40 C41 1.394(5) . ?
C41 C42 1.384(5) . ?
C42 C43 1.390(5) . ?
C42 C81 1.490(4) . ?
C43 C44 1.372(5) . ?
C45 O1 1.198(5) . ?
C45 O2 1.345(4) . ?
O2 C46 1.439(4) . ?
C46 C47 1.503(6) . ?
C47 C48 1.525(5) . ?
C48 C49 1.506(5) . ?
C49 C50 1.522(5) . ?
C50 C51 1.529(5) . ?
C51 C52 1.516(5) . ?
C52 C53 1.523(6) . ?
C53 C54 1.517(5) . ?
C54 C55 1.514(6) . ?
C55 C56 1.488(6) . ?
C57 O3 1.206(4) . ?
C57 O4 1.331(4) . ?
O4 C58 1.452(4) . ?
C58 C59 1.504(5) . ?
C59 C60 1.486(6) . ?
C60 C61 1.523(5) . ?
C61 C62 1.513(7) . ?
C62 C63 1.524(6) . ?
C63 C64 1.503(6) . ?
C64 C65 1.508(6) . ?
C65 C66 1.518(7) . ?
C66 C67 1.529(6) . ?
C67 C68 1.523(7) . ?
C69 O5 1.196(5) . ?
C69 O6 1.334(4) . ?
O6 C70 1.439(5) . ?
C70 C71 1.500(5) . ?
C71 C72 1.520(6) . ?
C72 C73 1.515(5) . ?
C73 C74 1.517(6) . ?
C74 C75 1.511(5) . ?
C75 C76 1.523(6) . ?
C76 C77 1.507(7) . ?
C77 C78 1.514(6) . ?
C78 C79 1.504(7) . ?
C79 C80 1.519(7) . ?
C81 O7 1.196(4) . ?
C81 O8 1.328(4) . ?
O8 C82 1.440(4) . ?
C82 C83 1.505(6) . ?
C83 C84 1.520(5) . ?
C84 C85 1.507(7) . ?
C85 C86 1.504(7) . ?
C86 C87 1.523(6) . ?
C87 C88 1.523(7) . ?
C88 C89 1.523(6) . ?
C89 C90 1.507(7) . ?
C90 C91 1.525(6) . ?
C91 C92 1.516(7) . ?

loop_
_geom_torsion_atom_site_label_1
_geom_torsion_atom_site_label_2
_geom_torsion_atom_site_label_3
_geom_torsion_atom_site_label_4
_geom_torsion
_geom_torsion_site_symmetry_1
_geom_torsion_site_symmetry_2
_geom_torsion_site_symmetry_3
_geom_torsion_site_symmetry_4
_geom_torsion_publ_flag
C4 N1 C1 C20 178.3(3) . . . . ?
Cu1 N1 C1 C20 -10.3(5) . . . . ?
C4 N1 C1 C2 -1.5(4) . . . . ?
Cu1 N1 C1 C2 169.9(2) . . . . ?
N1 C1 C2 C3 0.2(4) . . . . ?
C20 C1 C2 C3 -179.6(3) . . . . ?
C1 C2 C3 C4 1.2(4) . . . . ?
C1 N1 C4 C17 -173.5(3) . . . . ?
Cu1 N1 C4 C17 14.9(5) . . . . ?
C1 N1 C4 C3 2.2(4) . . . . ?
Cu1 N1 C4 C3 -169.3(2) . . . . ?
C2 C3 C4 N1 -2.2(4) . . . . ?
C2 C3 C4 C17 173.7(3) . . . . ?
C8 N2 C5 C17 -172.8(3) . . . . ?
Cu1 N2 C5 C17 15.8(5) . . . . ?
C8 N2 C5 C6 3.9(4) . . . . ?
Cu1 N2 C5 C6 -167.6(2) . . . . ?
N2 C5 C6 C7 -0.9(4) . . . . ?
C17 C5 C6 C7 175.7(3) . . . . ?
C5 C6 C7 C8 -2.3(4) . . . . ?
C5 N2 C8 C18 169.1(3) . . . . ?
Cu1 N2 C8 C18 -19.5(5) . . . . ?
C5 N2 C8 C7 -5.2(4) . . . . ?
Cu1 N2 C8 C7 166.2(2) . . . . ?
C6 C7 C8 N2 4.8(4) . . . . ?
C6 C7 C8 C18 -169.4(3) . . . . ?
C12 N3 C9 C18 171.8(3) . . . . ?
Cu1 N3 C9 C18 -17.9(5) . . . . ?
C12 N3 C9 C10 -5.3(4) . . . . ?
Cu1 N3 C9 C10 165.0(2) . . . . ?
C18 C9 C10 C11 -173.5(3) . . . . ?
N3 C9 C10 C11 3.6(4) . . . . ?
C9 C10 C11 C12 -0.5(4) . . . . ?
C9 N3 C12 C19 -172.7(3) . . . . ?
Cu1 N3 C12 C19 17.1(5) . . . . ?
C9 N3 C12 C11 5.1(4) . . . . ?
Cu1 N3 C12 C11 -165.1(2) . . . . ?
C10 C11 C12 N3 -2.9(4) . . . . ?
C10 C11 C12 C19 174.9(3) . . . . ?
C16 N4 C13 C19 -174.4(3) . . . . ?
Cu1 N4 C13 C19 12.5(5) . . . . ?
C16 N4 C13 C14 3.5(4) . . . . ?
Cu1 N4 C13 C14 -169.6(2) . . . . ?
N4 C13 C14 C15 -3.2(4) . . . . ?
C19 C13 C14 C15 174.7(3) . . . . ?
C13 C14 C15 C16 1.4(4) . . . . ?
C13 N4 C16 C20 174.9(3) . . . . ?
Cu1 N4 C16 C20 -11.9(5) . . . . ?
C13 N4 C16 C15 -2.7(4) . . . . ?
Cu1 N4 C16 C15 170.5(2) . . . . ?
C14 C15 C16 N4 0.8(4) . . . . ?
C14 C15 C16 C20 -176.8(3) . . . . ?
N1 C4 C17 C5 -3.2(6) . . . . ?
C3 C4 C17 C5 -178.5(3) . . . . ?
N1 C4 C17 C21 178.9(3) . . . . ?
C3 C4 C17 C21 3.7(5) . . . . ?
N2 C5 C17 C4 -12.9(5) . . . . ?
C6 C5 C17 C4 170.9(3) . . . . ?
N2 C5 C17 C21 164.9(3) . . . . ?
C6 C5 C17 C21 -11.3(5) . . . . ?
N3 C9 C18 C8 10.2(5) . . . . ?
C10 C9 C18 C8 -173.2(3) . . . . ?
N3 C9 C18 C27 -169.8(3) . . . . ?
C10 C9 C18 C27 6.8(5) . . . . ?
N2 C8 C18 C9 9.4(5) . . . . ?
C7 C8 C18 C9 -177.2(3) . . . . ?
N2 C8 C18 C27 -170.5(3) . . . . ?
C7 C8 C18 C27 2.8(5) . . . . ?
N3 C12 C19 C13 -11.2(6) . . . . ?
C11 C12 C19 C13 171.3(3) . . . . ?
N3 C12 C19 C33 165.4(3) . . . . ?
C11 C12 C19 C33 -12.1(5) . . . . ?
N4 C13 C19 C12 -4.3(5) . . . . ?
C14 C13 C19 C12 178.1(3) . . . . ?
N4 C13 C19 C33 178.9(3) . . . . ?
C14 C13 C19 C33 1.3(5) . . . . ?
N4 C16 C20 C1 5.6(6) . . . . ?
C15 C16 C20 C1 -177.2(3) . . . . ?
N4 C16 C20 C39 -173.0(3) . . . . ?
C15 C16 C20 C39 4.2(5) . . . . ?
N1 C1 C20 C16 6.1(6) . . . . ?
C2 C1 C20 C16 -174.2(3) . . . . ?
N1 C1 C20 C39 -175.3(3) . . . . ?
C2 C1 C20 C39 4.5(5) . . . . ?
C4 C17 C21 C22 -83.8(4) . . . . ?
C5 C17 C21 C22 98.2(4) . . . . ?
C4 C17 C21 C26 91.2(4) . . . . ?
C5 C17 C21 C26 -86.8(4) . . . . ?
C26 C21 C22 C23 -0.3(5) . . . . ?
C17 C21 C22 C23 174.6(3) . . . . ?
C21 C22 C23 C24 1.2(5) . . . . ?
C22 C23 C24 C25 -1.8(5) . . . . ?
C22 C23 C24 C45 178.9(3) . . . . ?
C23 C24 C25 C26 1.6(5) . . . . ?
C45 C24 C25 C26 -179.2(3) . . . . ?
C24 C25 C26 C21 -0.8(6) . . . . ?
C22 C21 C26 C25 0.1(5) . . . . ?
C17 C21 C26 C25 -175.0(3) . . . . ?
C9 C18 C27 C28 -123.1(4) . . . . ?
C8 C18 C27 C28 56.8(5) . . . . ?
C9 C18 C27 C32 55.9(5) . . . . ?
C8 C18 C27 C32 -124.2(4) . . . . ?
C32 C27 C28 C29 -0.5(6) . . . . ?
C18 C27 C28 C29 178.6(3) . . . . ?
C27 C28 C29 C30 0.1(6) . . . . ?
C28 C29 C30 C31 0.7(6) . . . . ?
C28 C29 C30 C57 -179.5(4) . . . . ?
C29 C30 C31 C32 -1.0(6) . . . . ?
C57 C30 C31 C32 179.2(4) . . . . ?
C30 C31 C32 C27 0.6(6) . . . . ?
C28 C27 C32 C31 0.1(6) . . . . ?
C18 C27 C32 C31 -178.9(3) . . . . ?
C12 C19 C33 C34 128.1(4) . . . . ?
C13 C19 C33 C34 -55.0(5) . . . . ?
C12 C19 C33 C38 -57.3(5) . . . . ?
C13 C19 C33 C38 119.6(4) . . . . ?
C38 C33 C34 C35 -4.2(5) . . . . ?
C19 C33 C34 C35 170.4(3) . . . . ?
C33 C34 C35 C36 2.2(5) . . . . ?
C34 C35 C36 C37 1.4(5) . . . . ?
C34 C35 C36 C69 -176.1(3) . . . . ?
C35 C36 C37 C38 -2.8(5) . . . . ?
C69 C36 C37 C38 174.5(3) . . . . ?
C36 C37 C38 C33 0.8(5) . . . . ?
C34 C33 C38 C37 2.7(5) . . . . ?
C19 C33 C38 C37 -172.1(3) . . . . ?
C16 C20 C39 C40 83.1(4) . . . . ?
C1 C20 C39 C40 -95.7(4) . . . . ?
C16 C20 C39 C44 -98.4(4) . . . . ?
C1 C20 C39 C44 82.8(4) . . . . ?
C44 C39 C40 C41 -0.3(6) . . . . ?
C20 C39 C40 C41 178.2(3) . . . . ?
C39 C40 C41 C42 -1.5(6) . . . . ?
C40 C41 C42 C43 1.8(6) . . . . ?
C40 C41 C42 C81 -176.5(3) . . . . ?
C41 C42 C43 C44 -0.3(6) . . . . ?
C81 C42 C43 C44 178.0(3) . . . . ?
C42 C43 C44 C39 -1.6(6) . . . . ?
C40 C39 C44 C43 1.8(6) . . . . ?
C20 C39 C44 C43 -176.6(3) . . . . ?
C23 C24 C45 O1 -9.4(6) . . . . ?
C25 C24 C45 O1 171.4(4) . . . . ?
C23 C24 C45 O2 171.8(3) . . . . ?
C25 C24 C45 O2 -7.4(5) . . . . ?
O1 C45 O2 C46 3.2(5) . . . . ?
C24 C45 O2 C46 -178.0(3) . . . . ?
C45 O2 C46 C47 176.7(3) . . . . ?
O2 C46 C47 C48 -171.8(3) . . . . ?
C46 C47 C48 C49 178.4(4) . . . . ?
C47 C48 C49 C50 -179.8(4) . . . . ?
C48 C49 C50 C51 179.1(4) . . . . ?
C49 C50 C51 C52 179.2(4) . . . . ?
C50 C51 C52 C53 -61.8(5) . . . . ?
C51 C52 C53 C54 -169.8(3) . . . . ?
C52 C53 C54 C55 -173.3(3) . . . . ?
C53 C54 C55 C56 -61.1(5) . . . . ?
C29 C30 C57 O3 -13.8(6) . . . . ?
C31 C30 C57 O3 166.0(4) . . . . ?
C29 C30 C57 O4 166.5(3) . . . . ?
C31 C30 C57 O4 -13.7(5) . . . . ?
O3 C57 O4 C58 0.1(5) . . . . ?
C30 C57 O4 C58 179.8(3) . . . . ?
C57 O4 C58 C59 174.6(3) . . . . ?
O4 C58 C59 C60 -67.2(4) . . . . ?
C58 C59 C60 C61 -174.5(4) . . . . ?
C59 C60 C61 C62 -175.1(4) . . . . ?
C60 C61 C62 C63 -169.1(4) . . . . ?
C61 C62 C63 C64 -54.8(6) . . . . ?
C62 C63 C64 C65 -169.6(4) . . . . ?
C63 C64 C65 C66 -179.6(4) . . . . ?
C64 C65 C66 C67 -174.4(4) . . . . ?
C65 C66 C67 C68 180.0(4) . . . . ?
C37 C36 C69 O5 -169.7(4) . . . . ?
C35 C36 C69 O5 7.7(6) . . . . ?
C37 C36 C69 O6 7.9(5) . . . . ?
C35 C36 C69 O6 -174.8(3) . . . . ?
O5 C69 O6 C70 6.4(5) . . . . ?
C36 C69 O6 C70 -171.2(3) . . . . ?
C69 O6 C70 C71 178.0(3) . . . . ?
O6 C70 C71 C72 -165.8(3) . . . . ?
C70 C71 C72 C73 -180.0(3) . . . . ?
C71 C72 C73 C74 -174.6(4) . . . . ?
C72 C73 C74 C75 -178.2(4) . . . . ?
C73 C74 C75 C76 -174.5(4) . . . . ?
C74 C75 C76 C77 -62.6(5) . . . . ?
C75 C76 C77 C78 178.0(4) . . . . ?
C76 C77 C78 C79 -177.5(4) . . . . ?
C77 C78 C79 C80 175.2(4) . . . . ?
C41 C42 C81 O7 -14.3(6) . . . . ?
C43 C42 C81 O7 167.4(4) . . . . ?
C41 C42 C81 O8 163.7(3) . . . . ?
C43 C42 C81 O8 -14.6(5) . . . . ?
O7 C81 O8 C82 6.8(5) . . . . ?
C42 C81 O8 C82 -171.2(3) . . . . ?
C81 O8 C82 C83 90.6(4) . . . . ?
O8 C82 C83 C84 164.9(3) . . . . ?
C82 C83 C84 C85 176.2(4) . . . . ?
C83 C84 C85 C86 58.9(6) . . . . ?
C84 C85 C86 C87 171.0(4) . . . . ?
C85 C86 C87 C88 64.1(6) . . . . ?
C86 C87 C88 C89 177.3(4) . . . . ?
C87 C88 C89 C90 -178.9(4) . . . . ?
C88 C89 C90 C91 179.8(4) . . . . ?
C89 C90 C91 C92 179.5(4) . . . . ?
